data_4084066
loop_
_publ_author_name
'Schr\"oder, Felix'
'Tugny, Coralie'
'Salanouve, Elise'
'Clavier, Herv\'e'
'Giordano, Laurent'
'Moraleda, Delphine'
'Gimbert, Yves'
'Mouri\`es-Mansuy, Virginie'
'Goddard, Jean-Philippe'
'Fensterbank, Louis'

_publ_section_title
;
 Secondary Phosphine Oxide--Gold(I) Complexes and Their First Application
 in Catalysis
;
_journal_issue 15
_journal_name_full Organometallics
_journal_page_first 4051
_journal_paper_doi 10.1021/om500568q
_journal_volume 33
_journal_year 2014
_chemical_compound_source 'synthesis as described'
_chemical_formula_moiety 'C12 H17 Au1 Cl1 O1 P1'
_chemical_formula_sum 'C12 H17 Au Cl O P'
_chemical_formula_weight 440.64
_chemical_name_systematic
;
 ?
;
_space_group_IT_number 61
_symmetry_cell_setting orthorhombic
_symmetry_Int_Tables_number 61
_symmetry_space_group_name_Hall '-P 2ac 2ab'
_symmetry_space_group_name_H-M 'P b c a'
_atom_sites_solution_hydrogens geom
_atom_sites_solution_primary direct
_atom_sites_solution_secondary difmap
_audit_conform_dict_location ftp://ftp.iucr.org/pub/cif_core.dic
_audit_conform_dict_name cif_core.dic
_audit_conform_dict_version 2.4
_audit_creation_date 2013-03-26T10:18:33-00:00
_audit_creation_method 'WinGX routine CIF_UPDATE'
_cell_angle_alpha 90
_cell_angle_beta 90
_cell_angle_gamma 90
_cell_formula_units_Z 8
_cell_length_a 6.3972(1)
_cell_length_b 19.2951(4)
_cell_length_c 21.8976(6)
_cell_measurement_reflns_used 32727
_cell_measurement_temperature 203(2)
_cell_measurement_theta_max 28.11
_cell_measurement_theta_min 2.81
_cell_measurement_wavelength 0.71073
_cell_volume 2702.92(10)
_computing_molecular_graphics 'Ortep-3 for Windows (Farrugia, 1997)'
_computing_publication_material 'WinGX publication routines (Farrugia, 1999)'
_computing_structure_refinement 'SHELXL-97 (Sheldrick, 2008)'
_diffrn_ambient_temperature 203(2)
_diffrn_measured_fraction_theta_full 0.997
_diffrn_measured_fraction_theta_max 0.987
_diffrn_measurement_device_type KappaCCD
_diffrn_measurement_method 'Omega + Phi scan'
_diffrn_radiation_monochromator graphite
_diffrn_radiation_probe x-ray
_diffrn_radiation_type MoK\a
_diffrn_radiation_wavelength 0.71073
_diffrn_reflns_av_R_equivalents 0.0635
_diffrn_reflns_av_unetI/netI 0.0333
_diffrn_reflns_limit_h_max 6
_diffrn_reflns_limit_h_min -8
_diffrn_reflns_limit_k_max 25
_diffrn_reflns_limit_k_min -21
_diffrn_reflns_limit_l_max 28
_diffrn_reflns_limit_l_min -25
_diffrn_reflns_number 30097
_diffrn_reflns_theta_full 25
_diffrn_reflns_theta_max 28.11
_diffrn_reflns_theta_min 2.81
_diffrn_standards_number 0
_exptl_absorpt_coefficient_mu 11.179
_exptl_absorpt_correction_T_max 0.49
_exptl_absorpt_correction_T_min 0.3425
_exptl_absorpt_correction_type multi-scan
_exptl_absorpt_process_details
;
        [c.f. r.h. blessing, acta cryst. (1995), a51, 33-38]
;
_exptl_crystal_colour colourless
_exptl_crystal_density_diffrn 2.166
_exptl_crystal_density_method 'not measured'
_exptl_crystal_description prism
_exptl_crystal_F_000 1664
_exptl_crystal_size_max 0.14
_exptl_crystal_size_mid 0.1
_exptl_crystal_size_min 0.025
_refine_diff_density_max 1.567
_refine_diff_density_min -2.038
_refine_diff_density_rms 0.181
_refine_ls_extinction_method none
_refine_ls_goodness_of_fit_ref 1.071
_refine_ls_hydrogen_treatment constr
_refine_ls_matrix_type full
_refine_ls_number_parameters 146
_refine_ls_number_reflns 3268
_refine_ls_number_restraints 0
_refine_ls_restrained_S_all 1.071
_refine_ls_R_factor_all 0.05
_refine_ls_R_factor_gt 0.0343
_refine_ls_shift/su_max 0.000
_refine_ls_shift/su_mean 0
_refine_ls_structure_factor_coef Fsqd
_refine_ls_weighting_details 'calc w=1/[\s^2^(Fo^2^)+(0.0438P)^2^+5.5034P] where P=(Fo^2^+2Fc^2^)/3'
_refine_ls_weighting_scheme calc
_refine_ls_wR_factor_gt 0.0789
_refine_ls_wR_factor_ref 0.0843
_reflns_number_gt 2634
_reflns_number_total 3268
_reflns_threshold_expression >2\s(I)
_cod_data_source_file om500568q_si_001.cif
_cod_data_source_block hc6-167
_cod_depositor_comments 'Adding full bibliography for 4084063--4084067.cif.'
_cod_original_formula_sum 'C12 H17 Au1 Cl1 O1 P1'
_cod_database_code 4084066

loop_
_symmetry_equiv_pos_as_xyz
'x, y, z'
'-x+1/2, -y, z+1/2'
'x+1/2, -y+1/2, -z'
'-x, y+1/2, -z+1/2'
'-x, -y, -z'
'x-1/2, y, -z-1/2'
'-x-1/2, y-1/2, z'
'x, -y-1/2, z-1/2'

loop_
_atom_site_label
_atom_site_type_symbol
_atom_site_fract_x
_atom_site_fract_y
_atom_site_fract_z
_atom_site_U_iso_or_equiv
_atom_site_adp_type
_atom_site_occupancy
_atom_site_symmetry_multiplicity
_atom_site_calc_flag
_atom_site_refinement_flags
C1 C 0.2864(9) -0.0188(3) 0.3378(2) 0.0287(11) Uani 1 1 d .
C2 C 0.4126(10) -0.0747(3) 0.3529(3) 0.0371(13) Uani 1 1 d .
H2 H 0.5463 -0.0671 0.3682 0.044 Uiso 1 1 calc R
C3 C 0.3386(11) -0.1425(3) 0.3451(4) 0.0451(17) Uani 1 1 d .
H3 H 0.4224 -0.18 0.3555 0.054 Uiso 1 1 calc R
C4 C 0.1424(10) -0.1530(3) 0.3221(3) 0.0430(15) Uani 1 1 d .
H4 H 0.0942 -0.198 0.3167 0.052 Uiso 1 1 calc R
C5 C 0.0145(10) -0.0981(3) 0.3066(3) 0.0390(13) Uani 1 1 d .
H5 H -0.1187 -0.1061 0.2911 0.047 Uiso 1 1 calc R
C6 C 0.0873(9) -0.0310(3) 0.3146(3) 0.0354(12) Uani 1 1 d .
H6 H 0.0021 0.0063 0.3043 0.042 Uiso 1 1 calc R
C7 C 0.2285(9) 0.1039(3) 0.4110(3) 0.0299(11) Uani 1 1 d .
H7 H 0.0801 0.1025 0.4 0.036 Uiso 1 1 calc R
C8 C 0.2527(10) 0.0615(3) 0.4694(3) 0.0375(13) Uani 1 1 d .
H8A H 0.209 0.0141 0.462 0.045 Uiso 1 1 calc R
H8B H 0.3984 0.0608 0.4816 0.045 Uiso 1 1 calc R
C9 C 0.1210(11) 0.0925(3) 0.5206(3) 0.0485(16) Uani 1 1 d .
H9A H 0.1423 0.066 0.5577 0.058 Uiso 1 1 calc R
H9B H -0.0257 0.0895 0.5098 0.058 Uiso 1 1 calc R
C10 C 0.1794(10) 0.1681(3) 0.5320(3) 0.0458(16) Uani 1 1 d .
H10A H 0.0895 0.1872 0.5634 0.055 Uiso 1 1 calc R
H10B H 0.3226 0.1707 0.5463 0.055 Uiso 1 1 calc R
C11 C 0.1566(10) 0.2102(3) 0.4742(3) 0.0403(14) Uani 1 1 d .
H11A H 0.2019 0.2574 0.482 0.048 Uiso 1 1 calc R
H11B H 0.0105 0.2116 0.4625 0.048 Uiso 1 1 calc R
C12 C 0.2845(9) 0.1801(3) 0.4218(3) 0.0331(12) Uani 1 1 d .
H12A H 0.4322 0.1839 0.4312 0.04 Uiso 1 1 calc R
H12B H 0.2577 0.2064 0.3849 0.04 Uiso 1 1 calc R
O1 O 0.6078(6) 0.0609(2) 0.3702(2) 0.0368(9) Uani 1 1 d .
H1 H 0.6792 0.0929 0.357 0.055 Uiso 1 1 calc R
P1 P 0.3724(2) 0.06961(7) 0.34681(7) 0.0273(3) Uani 1 1 d .
Cl1 Cl 0.3119(2) 0.19919(7) 0.17356(7) 0.0362(3) Uani 1 1 d .
Au1 Au 0.34147(3) 0.134022(10) 0.262321(10) 0.02701(9) Uani 1 1 d .

loop_
_atom_site_aniso_label
_atom_site_aniso_U_11
_atom_site_aniso_U_22
_atom_site_aniso_U_33
_atom_site_aniso_U_23
_atom_site_aniso_U_13
_atom_site_aniso_U_12
C1 0.037(3) 0.021(2) 0.028(3) 0.000(2) 0.004(2) 0.000(2)
C2 0.039(3) 0.027(3) 0.045(3) 0.004(3) -0.007(3) 0.003(2)
C3 0.064(4) 0.020(3) 0.051(4) 0.005(3) -0.003(3) 0.009(3)
C4 0.062(4) 0.027(3) 0.040(4) 0.000(3) 0.004(3) -0.007(3)
C5 0.044(3) 0.037(3) 0.036(3) -0.002(3) -0.003(3) -0.010(3)
C6 0.036(3) 0.027(3) 0.042(3) 0.006(2) -0.005(3) 0.002(2)
C7 0.035(3) 0.022(2) 0.033(3) 0.003(2) -0.001(2) -0.001(2)
C8 0.055(4) 0.024(3) 0.034(3) 0.006(2) 0.001(3) -0.006(3)
C9 0.065(4) 0.047(4) 0.033(3) 0.005(3) 0.009(3) -0.018(3)
C10 0.056(4) 0.041(4) 0.040(4) -0.005(3) 0.008(3) -0.004(3)
C11 0.048(4) 0.030(3) 0.043(4) -0.006(3) 0.005(3) 0.004(3)
C12 0.044(3) 0.025(3) 0.030(3) 0.000(2) 0.003(3) -0.002(2)
O1 0.0303(19) 0.032(2) 0.048(2) 0.0080(19) -0.0044(18) -0.0017(16)
P1 0.0304(7) 0.0198(6) 0.0317(7) 0.0030(6) -0.0010(6) 0.0007(5)
Cl1 0.0371(7) 0.0308(7) 0.0406(8) 0.0117(6) -0.0015(6) -0.0044(5)
Au1 0.03033(14) 0.02005(12) 0.03066(15) 0.00203(7) 0.00023(8) -0.00075(8)

loop_
_atom_type_symbol
_atom_type_description
_atom_type_scat_dispersion_real
_atom_type_scat_dispersion_imag
_atom_type_scat_source
C C 0.0033 0.0016 'International Tables Vol C Tables 4.2.6.8 and 6.1.1.4'
H H 0 0 'International Tables Vol C Tables 4.2.6.8 and 6.1.1.4'
O O 0.0106 0.006 'International Tables Vol C Tables 4.2.6.8 and 6.1.1.4'
P P 0.1023 0.0942 'International Tables Vol C Tables 4.2.6.8 and 6.1.1.4'
Cl Cl 0.1484 0.1585 'International Tables Vol C Tables 4.2.6.8 and 6.1.1.4'
Au Au -2.0133 8.8022 'International Tables Vol C Tables 4.2.6.8 and 6.1.1.4'

loop_
_geom_angle_atom_site_label_1
_geom_angle_atom_site_label_2
_geom_angle_atom_site_label_3
_geom_angle
_geom_angle_site_symmetry_1
_geom_angle_site_symmetry_3
C2 C1 C6 119.3(5) . .
C2 C1 P1 122.1(4) . .
C6 C1 P1 118.6(4) . .
C1 C2 C3 120.0(6) . .
C1 C2 H2 120 . .
C3 C2 H2 120 . .
C4 C3 C2 119.6(6) . .
C4 C3 H3 120.2 . .
C2 C3 H3 120.2 . .
C3 C4 C5 121.4(6) . .
C3 C4 H4 119.3 . .
C5 C4 H4 119.3 . .
C4 C5 C6 119.1(6) . .
C4 C5 H5 120.4 . .
C6 C5 H5 120.4 . .
C5 C6 C1 120.7(5) . .
C5 C6 H6 119.7 . .
C1 C6 H6 119.7 . .
C8 C7 C12 111.2(5) . .
C8 C7 P1 113.9(4) . .
C12 C7 P1 110.6(4) . .
C8 C7 H7 106.9 . .
C12 C7 H7 106.9 . .
P1 C7 H7 106.9 . .
C9 C8 C7 110.5(5) . .
C9 C8 H8A 109.5 . .
C7 C8 H8A 109.5 . .
C9 C8 H8B 109.5 . .
C7 C8 H8B 109.5 . .
H8A C8 H8B 108.1 . .
C8 C9 C10 111.1(5) . .
C8 C9 H9A 109.4 . .
C10 C9 H9A 109.4 . .
C8 C9 H9B 109.4 . .
C10 C9 H9B 109.4 . .
H9A C9 H9B 108 . .
C11 C10 C9 110.7(5) . .
C11 C10 H10A 109.5 . .
C9 C10 H10A 109.5 . .
C11 C10 H10B 109.5 . .
C9 C10 H10B 109.5 . .
H10A C10 H10B 108.1 . .
C10 C11 C12 112.0(5) . .
C10 C11 H11A 109.2 . .
C12 C11 H11A 109.2 . .
C10 C11 H11B 109.2 . .
C12 C11 H11B 109.2 . .
H11A C11 H11B 107.9 . .
C11 C12 C7 110.9(5) . .
C11 C12 H12A 109.5 . .
C7 C12 H12A 109.5 . .
C11 C12 H12B 109.5 . .
C7 C12 H12B 109.5 . .
H12A C12 H12B 108.1 . .
P1 O1 H1 109.5 . .
O1 P1 C1 102.9(2) . .
O1 P1 C7 105.6(3) . .
C1 P1 C7 106.0(2) . .
O1 P1 Au1 113.98(16) . .
C1 P1 Au1 114.07(18) . .
C7 P1 Au1 113.29(18) . .
P1 Au1 Cl1 178.93(5) . .
P1 Au1 Au1 102.99(4) . 6_556
Cl1 Au1 Au1 77.32(3) . 6_556
P1 Au1 Au1 92.88(3) . 6_656
Cl1 Au1 Au1 86.63(3) . 6_656
Au1 Au1 Au1 160.849(15) 6_556 6_656

loop_
_geom_bond_atom_site_label_1
_geom_bond_atom_site_label_2
_geom_bond_distance
_geom_bond_site_symmetry_2
C1 C2 1.386(8) .
C1 C6 1.392(8) .
C1 P1 1.804(5) .
C2 C3 1.402(8) .
C2 H2 0.93 .
C3 C4 1.368(9) .
C3 H3 0.93 .
C4 C5 1.379(9) .
C4 H4 0.93 .
C5 C6 1.388(8) .
C5 H5 0.93 .
C6 H6 0.93 .
C7 C8 1.525(8) .
C7 C12 1.532(7) .
C7 P1 1.807(6) .
C7 H7 0.98 .
C8 C9 1.524(9) .
C8 H8A 0.97 .
C8 H8B 0.97 .
C9 C10 1.526(9) .
C9 H9A 0.97 .
C9 H9B 0.97 .
C10 C11 1.510(9) .
C10 H10A 0.97 .
C10 H10B 0.97 .
C11 C12 1.524(8) .
C11 H11A 0.97 .
C11 H11B 0.97 .
C12 H12A 0.97 .
C12 H12B 0.97 .
O1 P1 1.599(4) .
O1 H1 0.82 .
P1 Au1 2.2376(14) .
Cl1 Au1 2.3227(14) .
Au1 Au1 3.2438 6_556
Au1 Au1 3.2438 6_656
